data_1553844
loop_
_publ_author_name
'Wu, Shangze'
'Huang, Xin'
'Fu, Chunling'
'Ma, Shengming'

_publ_section_title
;
 Asymmetric SN2&#x2032;-type C--H functionalization of arenes with
 propargylic alcohols
;
_journal_issue 10
_journal_name_full 'Organic Chemistry Frontiers'
_journal_page_first 2002
_journal_paper_doi 10.1039/C7QO00588A
_journal_volume 4
_journal_year 2017
_chemical_formula_moiety 'C20 H21 N O2'
_chemical_formula_sum 'C20 H21 N O2'
_chemical_formula_weight 307.38
_space_group_crystal_system monoclinic
_space_group_IT_number 14
_space_group_name_Hall '-P 2yn'
_space_group_name_H-M_alt 'P 1 21/n 1'
_atom_sites_solution_hydrogens geom
_atom_sites_solution_primary direct
_atom_sites_solution_secondary difmap
_audit_creation_date 2016-01-12
_audit_creation_method
;
Olex2 1.2
(compiled 2014.03.20 svn.r2914 for OlexSys, GUI svn.r4816)
;
_audit_update_record
;
2016-06-03 deposited with the CCDC.
2017-09-04 downloaded from the CCDC.
;
_cell_angle_alpha 90.00
_cell_angle_beta 90.759(6)
_cell_angle_gamma 90.00
_cell_formula_units_Z 4
_cell_length_a 11.8310(8)
_cell_length_b 8.4718(5)
_cell_length_c 16.4581(10)
_cell_measurement_reflns_used 1487
_cell_measurement_temperature 293(2)
_cell_measurement_theta_max 29.3720
_cell_measurement_theta_min 3.1910
_cell_volume 1649.45(18)
_computing_cell_refinement
;
CrysAlisPro, Agilent Technologies,
Version 1.171.35.11 (release 16-05-2011 CrysAlis171 .NET)
(compiled May 16 2011,17:55:39)
;
_computing_data_collection
;
CrysAlisPro, Agilent Technologies,
Version 1.171.35.11 (release 16-05-2011 CrysAlis171 .NET)
(compiled May 16 2011,17:55:39)
;
_computing_data_reduction
;
CrysAlisPro, Agilent Technologies,
Version 1.171.35.11 (release 16-05-2011 CrysAlis171 .NET)
(compiled May 16 2011,17:55:39)
;
_computing_molecular_graphics 'Olex2 (Dolomanov et al., 2009)'
_computing_publication_material 'Olex2 (Dolomanov et al., 2009)'
_computing_structure_refinement 'ShelXL (Sheldrick, 2008)'
_computing_structure_solution 'ShelXS (Sheldrick, 2008)'
_diffrn_ambient_temperature 293.15
_diffrn_detector_area_resol_mean 10.3592
_diffrn_measured_fraction_theta_full 0.997
_diffrn_measured_fraction_theta_max 0.997
_diffrn_measurement_device_type 'Xcalibur, Atlas, Gemini ultra'
_diffrn_measurement_method '\w scans'
_diffrn_orient_matrix_UB_11 -0.0517275000
_diffrn_orient_matrix_UB_12 0.0342020000
_diffrn_orient_matrix_UB_13 0.0123820000
_diffrn_orient_matrix_UB_21 0.0031279000
_diffrn_orient_matrix_UB_22 -0.0430544000
_diffrn_orient_matrix_UB_23 0.0368763000
_diffrn_orient_matrix_UB_31 0.0301915000
_diffrn_orient_matrix_UB_32 0.0631473000
_diffrn_orient_matrix_UB_33 0.0185239000
_diffrn_radiation_monochromator graphite
_diffrn_radiation_type MoK\a
_diffrn_radiation_wavelength 0.71073
_diffrn_reflns_av_R_equivalents 0.0375
_diffrn_reflns_av_unetI/netI 0.0508
_diffrn_reflns_limit_h_max 14
_diffrn_reflns_limit_h_min -13
_diffrn_reflns_limit_k_max 8
_diffrn_reflns_limit_k_min -10
_diffrn_reflns_limit_l_max 19
_diffrn_reflns_limit_l_min -15
_diffrn_reflns_number 6441
_diffrn_reflns_theta_full 25.35
_diffrn_reflns_theta_max 25.35
_diffrn_reflns_theta_min 3.20
_diffrn_source 'Enhance (Mo) X-ray Source'
_exptl_absorpt_coefficient_mu 0.079
_exptl_absorpt_correction_T_max 1.00000
_exptl_absorpt_correction_T_min 0.93029
_exptl_absorpt_correction_type multi-scan
_exptl_absorpt_process_details
;
CrysAlisPro, Agilent Technologies,
Version 1.171.35.11 (release 16-05-2011 CrysAlis171 .NET)
(compiled May 16 2011,17:55:39)
Empirical absorption correction using spherical harmonics,
 implemented in SCALE3 ABSPACK scaling algorithm.
;
_exptl_crystal_colour colourless
_exptl_crystal_colour_primary colourless
_exptl_crystal_density_diffrn 1.238
_exptl_crystal_density_method 'not measured'
_exptl_crystal_description plate
_exptl_crystal_F_000 656
_exptl_crystal_size_max 0.49
_exptl_crystal_size_mid 0.46
_exptl_crystal_size_min 0.3
_refine_diff_density_max 0.152
_refine_diff_density_min -0.158
_refine_diff_density_rms 0.037
_refine_ls_extinction_method none
_refine_ls_goodness_of_fit_ref 1.038
_refine_ls_hydrogen_treatment constr
_refine_ls_matrix_type full
_refine_ls_number_parameters 212
_refine_ls_number_reflns 3018
_refine_ls_number_restraints 0
_refine_ls_restrained_S_all 1.038
_refine_ls_R_factor_all 0.0821
_refine_ls_R_factor_gt 0.0489
_refine_ls_shift/su_max 0.000
_refine_ls_shift/su_mean 0.000
_refine_ls_structure_factor_coef Fsqd
_refine_ls_weighting_details 'calc w=1/[\s^2^(Fo^2^)+(0.0587P)^2^+0.1469P] where P=(Fo^2^+2Fc^2^)/3'
_refine_ls_weighting_scheme calc
_refine_ls_wR_factor_gt 0.1144
_refine_ls_wR_factor_ref 0.1394
_reflns_number_gt 2013
_reflns_number_total 3018
_reflns_threshold_expression >2sigma(I)
_cod_data_source_file c7qo00588a2.cif
_cod_data_source_block 160112_wsz_8_51
_cod_original_cell_volume 1649.45(17)
_cod_database_code 1553844
_chemical_oxdiff_formula 'C10 H10 N2 O8'
_reflns_odcompleteness_completeness 99.53
_reflns_odcompleteness_iscentric 1
_reflns_odcompleteness_theta 26.32
_olex2_refinement_description
;
1. Fixed Uiso
 At 1.2 times of:
  All C(H) groups
 At 1.5 times of:
  All C(H,H,H) groups
2.a Aromatic/amide H refined with riding coordinates:
 C2(H2), C3(H3), C4(H4), C5(H5), C16(H16), C17(H17), C18(H18), C19(H19),
 C20(H20)
2.b Idealised Me refined as rotating group:
 C10(H10A,H10B,H10C), C12(H12A,H12B,H12C), C13(H13A,H13B,H13C), C14(H14A,H14B,
 H14C)
;

loop_
_space_group_symop_id
_space_group_symop_operation_xyz
1 'x, y, z'
2 '-x+1/2, y+1/2, -z+1/2'
3 '-x, -y, -z'
4 'x-1/2, -y-1/2, z-1/2'

loop_
_atom_site_label
_atom_site_type_symbol
_atom_site_fract_x
_atom_site_fract_y
_atom_site_fract_z
_atom_site_U_iso_or_equiv
_atom_site_adp_type
_atom_site_occupancy
_atom_site_calc_flag
_atom_site_refinement_flags_posn
O1 O 0.04152(11) 0.97980(14) 0.18646(8) 0.0412(4) Uani 1 d .
O2 O -0.03370(12) 1.16397(16) 0.29255(9) 0.0532(4) Uani 1 d .
N1 N 0.07008(15) 1.21003(18) 0.25808(10) 0.0454(4) Uani 1 d .
C1 C 0.24087(16) 1.0325(2) 0.10182(11) 0.0370(5) Uani 1 d .
C2 C 0.34119(17) 1.0609(2) 0.06061(12) 0.0464(5) Uani 1 d .
H2 H 0.3638 0.9915 0.0202 0.056 Uiso 1 calc R
C3 C 0.40718(18) 1.1905(2) 0.07909(14) 0.0509(6) Uani 1 d .
H3 H 0.4742 1.2070 0.0514 0.061 Uiso 1 calc R
C4 C 0.37444(19) 1.2963(2) 0.13857(13) 0.0504(6) Uani 1 d .
H4 H 0.4193 1.3835 0.1507 0.060 Uiso 1 calc R
C5 C 0.27577(18) 1.2718(2) 0.17940(12) 0.0457(5) Uani 1 d .
H5 H 0.2534 1.3431 0.2190 0.055 Uiso 1 calc R
C6 C 0.20856(16) 1.1400(2) 0.16172(11) 0.0360(5) Uani 1 d .
C7 C 0.10373(16) 1.1120(2) 0.20414(11) 0.0372(5) Uani 1 d .
C8 C 0.07451(16) 0.8711(2) 0.12753(11) 0.0370(5) Uani 1 d .
C9 C 0.16848(16) 0.8940(2) 0.08490(11) 0.0366(5) Uani 1 d .
C10 C -0.0678(2) 1.2886(3) 0.34495(15) 0.0657(7) Uani 1 d .
H10A H -0.0782 1.3835 0.3139 0.099 Uiso 1 calc GR
H10B H -0.0106 1.3055 0.3859 0.099 Uiso 1 calc GR
H10C H -0.1376 1.2607 0.3704 0.099 Uiso 1 calc GR
C11 C -0.01073(17) 0.7337(2) 0.12456(12) 0.0423(5) Uani 1 d .
C12 C -0.1039(2) 0.7570(3) 0.18645(16) 0.0708(8) Uani 1 d .
H12A H -0.0712 0.7613 0.2401 0.106 Uiso 1 calc GR
H12B H -0.1562 0.6704 0.1831 0.106 Uiso 1 calc GR
H12C H -0.1431 0.8539 0.1752 0.106 Uiso 1 calc GR
C13 C 0.0503(2) 0.5788(2) 0.14587(16) 0.0663(7) Uani 1 d .
H13A H 0.1032 0.5539 0.1041 0.099 Uiso 1 calc GR
H13B H -0.0041 0.4952 0.1500 0.099 Uiso 1 calc GR
H13C H 0.0898 0.5906 0.1968 0.099 Uiso 1 calc GR
C14 C -0.0653(2) 0.7211(3) 0.04016(15) 0.0708(7) Uani 1 d .
H14A H -0.1016 0.8192 0.0266 0.106 Uiso 1 calc GR
H14B H -0.1204 0.6379 0.0399 0.106 Uiso 1 calc GR
H14C H -0.0083 0.6984 0.0009 0.106 Uiso 1 calc GR
C15 C 0.20817(16) 0.7878(2) 0.01844(11) 0.0388(5) Uani 1 d .
C16 C 0.17580(19) 0.8161(2) -0.06170(12) 0.0492(6) Uani 1 d .
H16 H 0.1233 0.8950 -0.0732 0.059 Uiso 1 calc R
C17 C 0.2205(2) 0.7288(3) -0.12453(14) 0.0578(6) Uani 1 d .
H17 H 0.1982 0.7496 -0.1779 0.069 Uiso 1 calc R
C18 C 0.2978(2) 0.6115(2) -0.10841(14) 0.0560(6) Uani 1 d .
H18 H 0.3278 0.5527 -0.1507 0.067 Uiso 1 calc R
C19 C 0.33028(19) 0.5815(2) -0.02958(14) 0.0520(6) Uani 1 d .
H19 H 0.3820 0.5014 -0.0185 0.062 Uiso 1 calc R
C20 C 0.28687(18) 0.6694(2) 0.03335(13) 0.0455(5) Uani 1 d .
H20 H 0.3106 0.6491 0.0864 0.055 Uiso 1 calc R

loop_
_atom_site_aniso_label
_atom_site_aniso_U_11
_atom_site_aniso_U_22
_atom_site_aniso_U_33
_atom_site_aniso_U_23
_atom_site_aniso_U_13
_atom_site_aniso_U_12
O1 0.0430(8) 0.0349(7) 0.0459(8) -0.0078(6) 0.0050(6) -0.0053(6)
O2 0.0516(9) 0.0496(8) 0.0586(9) -0.0104(7) 0.0134(7) -0.0049(7)
N1 0.0479(11) 0.0421(10) 0.0462(10) -0.0045(8) 0.0077(8) -0.0023(8)
C1 0.0422(11) 0.0332(10) 0.0354(11) 0.0038(8) -0.0031(9) -0.0009(9)
C2 0.0476(13) 0.0424(11) 0.0495(13) -0.0010(10) 0.0074(10) -0.0025(10)
C3 0.0453(13) 0.0500(12) 0.0576(14) 0.0046(11) 0.0074(11) -0.0089(10)
C4 0.0542(14) 0.0422(11) 0.0547(13) 0.0019(10) -0.0044(11) -0.0139(10)
C5 0.0543(13) 0.0374(11) 0.0452(12) -0.0028(9) -0.0035(10) -0.0051(10)
C6 0.0410(11) 0.0337(10) 0.0333(10) 0.0024(8) -0.0042(9) -0.0004(9)
C7 0.0458(12) 0.0300(10) 0.0357(11) -0.0006(8) -0.0048(9) 0.0001(9)
C8 0.0426(11) 0.0323(10) 0.0361(10) -0.0028(8) -0.0021(9) 0.0018(9)
C9 0.0405(11) 0.0329(10) 0.0363(11) -0.0003(8) -0.0019(9) -0.0005(8)
C10 0.0630(16) 0.0690(15) 0.0656(16) -0.0241(13) 0.0154(13) 0.0037(13)
C11 0.0415(11) 0.0386(10) 0.0469(12) -0.0035(9) 0.0032(9) -0.0058(9)
C12 0.0583(16) 0.0664(15) 0.0884(19) -0.0201(14) 0.0221(14) -0.0233(13)
C13 0.0643(16) 0.0385(12) 0.0962(19) 0.0085(13) 0.0038(14) -0.0087(11)
C14 0.0681(17) 0.0754(17) 0.0685(16) -0.0048(13) -0.0160(14) -0.0233(14)
C15 0.0408(11) 0.0334(10) 0.0422(12) -0.0020(8) 0.0017(9) -0.0053(9)
C16 0.0562(14) 0.0466(12) 0.0448(13) -0.0007(10) -0.0003(11) 0.0031(10)
C17 0.0713(16) 0.0610(14) 0.0411(12) -0.0045(11) 0.0028(11) -0.0070(13)
C18 0.0621(15) 0.0495(13) 0.0571(15) -0.0139(11) 0.0218(12) -0.0111(12)
C19 0.0492(13) 0.0401(11) 0.0668(15) -0.0032(11) 0.0128(11) 0.0008(10)
C20 0.0465(12) 0.0423(11) 0.0478(12) 0.0000(9) 0.0026(10) -0.0001(10)

loop_
_atom_type_symbol
_atom_type_description
_atom_type_scat_dispersion_real
_atom_type_scat_dispersion_imag
_atom_type_scat_source
C C 0.0033 0.0016 'International Tables Vol C Tables 4.2.6.8 and 6.1.1.4'
H H 0.0000 0.0000 'International Tables Vol C Tables 4.2.6.8 and 6.1.1.4'
N N 0.0061 0.0033 'International Tables Vol C Tables 4.2.6.8 and 6.1.1.4'
O O 0.0106 0.0060 'International Tables Vol C Tables 4.2.6.8 and 6.1.1.4'

loop_
_geom_angle_atom_site_label_1
_geom_angle_atom_site_label_2
_geom_angle_atom_site_label_3
_geom_angle
C7 O1 C8 122.17(15)
N1 O2 C10 107.02(15)
C7 N1 O2 112.21(16)
C2 C1 C6 118.18(17)
C2 C1 C9 122.69(18)
C6 C1 C9 119.14(17)
C1 C2 H2 119.6
C3 C2 C1 120.8(2)
C3 C2 H2 119.6
C2 C3 H3 119.7
C2 C3 C4 120.5(2)
C4 C3 H3 119.7
C3 C4 H4 120.1
C5 C4 C3 119.75(19)
C5 C4 H4 120.1
C4 C5 H5 119.9
C4 C5 C6 120.28(19)
C6 C5 H5 119.9
C1 C6 C7 118.42(16)
C5 C6 C1 120.41(19)
C5 C6 C7 121.17(17)
O1 C7 C6 119.46(16)
N1 C7 O1 120.38(18)
N1 C7 C6 120.15(17)
O1 C8 C11 109.35(16)
C9 C8 O1 120.74(16)
C9 C8 C11 129.90(17)
C1 C9 C15 115.38(17)
C8 C9 C1 120.03(17)
C8 C9 C15 124.60(17)
O2 C10 H10A 109.5
O2 C10 H10B 109.5
O2 C10 H10C 109.5
H10A C10 H10B 109.5
H10A C10 H10C 109.5
H10B C10 H10C 109.5
C12 C11 C8 111.10(16)
C12 C11 C13 107.46(19)
C12 C11 C14 108.40(18)
C13 C11 C8 109.45(16)
C14 C11 C8 110.49(17)
C14 C11 C13 109.88(18)
C11 C12 H12A 109.5
C11 C12 H12B 109.5
C11 C12 H12C 109.5
H12A C12 H12B 109.5
H12A C12 H12C 109.5
H12B C12 H12C 109.5
C11 C13 H13A 109.5
C11 C13 H13B 109.5
C11 C13 H13C 109.5
H13A C13 H13B 109.5
H13A C13 H13C 109.5
H13B C13 H13C 109.5
C11 C14 H14A 109.5
C11 C14 H14B 109.5
C11 C14 H14C 109.5
H14A C14 H14B 109.5
H14A C14 H14C 109.5
H14B C14 H14C 109.5
C16 C15 C9 120.30(17)
C20 C15 C9 121.42(17)
C20 C15 C16 117.94(18)
C15 C16 H16 119.5
C17 C16 C15 121.0(2)
C17 C16 H16 119.5
C16 C17 H17 119.9
C18 C17 C16 120.2(2)
C18 C17 H17 119.9
C17 C18 H18 120.2
C19 C18 C17 119.6(2)
C19 C18 H18 120.2
C18 C19 H19 119.8
C18 C19 C20 120.5(2)
C20 C19 H19 119.8
C15 C20 H20 119.6
C19 C20 C15 120.83(19)
C19 C20 H20 119.6

loop_
_geom_bond_atom_site_label_1
_geom_bond_atom_site_label_2
_geom_bond_distance
O1 C7 1.369(2)
O1 C8 1.397(2)
O2 N1 1.414(2)
O2 C10 1.425(2)
N1 C7 1.283(2)
C1 C2 1.396(3)
C1 C6 1.399(3)
C1 C9 1.477(3)
C2 H2 0.9300
C2 C3 1.379(3)
C3 H3 0.9300
C3 C4 1.386(3)
C4 H4 0.9300
C4 C5 1.370(3)
C5 H5 0.9300
C5 C6 1.399(3)
C6 C7 1.451(3)
C8 C9 1.336(3)
C8 C11 1.541(3)
C9 C15 1.497(3)
C10 H10A 0.9600
C10 H10B 0.9600
C10 H10C 0.9600
C11 C12 1.524(3)
C11 C13 1.535(3)
C11 C14 1.528(3)
C12 H12A 0.9600
C12 H12B 0.9600
C12 H12C 0.9600
C13 H13A 0.9600
C13 H13B 0.9600
C13 H13C 0.9600
C14 H14A 0.9600
C14 H14B 0.9600
C14 H14C 0.9600
C15 C16 1.389(3)
C15 C20 1.388(3)
C16 H16 0.9300
C16 C17 1.382(3)
C17 H17 0.9300
C17 C18 1.374(3)
C18 H18 0.9300
C18 C19 1.372(3)
C19 H19 0.9300
C19 C20 1.380(3)
C20 H20 0.9300

loop_
_geom_torsion_atom_site_label_1
_geom_torsion_atom_site_label_2
_geom_torsion_atom_site_label_3
_geom_torsion_atom_site_label_4
_geom_torsion
O1 C8 C9 C1 2.1(3)
O1 C8 C9 C15 -177.48(16)
O1 C8 C11 C12 -0.3(2)
O1 C8 C11 C13 -118.83(18)
O1 C8 C11 C14 120.05(18)
O2 N1 C7 O1 -0.7(2)
O2 N1 C7 C6 179.69(14)
C1 C2 C3 C4 -0.7(3)
C1 C6 C7 O1 2.0(2)
C1 C6 C7 N1 -178.37(17)
C1 C9 C15 C16 -88.3(2)
C1 C9 C15 C20 84.9(2)
C2 C1 C6 C5 -0.1(3)
C2 C1 C6 C7 179.34(16)
C2 C1 C9 C8 178.58(17)
C2 C1 C9 C15 -1.8(3)
C2 C3 C4 C5 0.1(3)
C3 C4 C5 C6 0.5(3)
C4 C5 C6 C1 -0.5(3)
C4 C5 C6 C7 -179.92(17)
C5 C6 C7 O1 -178.51(16)
C5 C6 C7 N1 1.1(3)
C6 C1 C2 C3 0.7(3)
C6 C1 C9 C8 -1.2(3)
C6 C1 C9 C15 178.48(16)
C7 O1 C8 C9 -1.0(2)
C7 O1 C8 C11 177.97(14)
C8 O1 C7 N1 179.26(16)
C8 O1 C7 C6 -1.1(2)
C8 C9 C15 C16 91.3(2)
C8 C9 C15 C20 -95.5(2)
C9 C1 C2 C3 -179.04(17)
C9 C1 C6 C5 179.62(17)
C9 C1 C6 C7 -0.9(2)
C9 C8 C11 C12 178.5(2)
C9 C8 C11 C13 60.0(3)
C9 C8 C11 C14 -61.1(3)
C9 C15 C16 C17 173.58(19)
C9 C15 C20 C19 -174.19(18)
C10 O2 N1 C7 -174.26(17)
C11 C8 C9 C1 -176.60(17)
C11 C8 C9 C15 3.8(3)
C15 C16 C17 C18 0.3(3)
C16 C15 C20 C19 -0.8(3)
C16 C17 C18 C19 0.0(3)
C17 C18 C19 C20 -0.7(3)
C18 C19 C20 C15 1.1(3)
C20 C15 C16 C17 0.1(3)
